data_1518509
loop_
_publ_author_name
'Vummaleti, Sai V. C.'
'Nelson, David J.'
'Poater, Albert'
'G\'omez-Su\'arez, Adri\'an'
'Cordes, David B.'
'Slawin, Alexandra M. Z.'
'Nolan, Steven P.'
'Cavallo, Luigi'

_publ_section_title
;
 What can NMR spectroscopy of selenoureas and phosphinidenes teach us
 about the \p-accepting abilities of N-heterocyclic carbenes?
;
_journal_issue 3
_journal_name_full 'Chem. Sci.'
_journal_page_first 1895
_journal_paper_doi 10.1039/C4SC03264K
_journal_volume 6
_journal_year 2015
_chemical_formula_moiety 'C11 H6 F5 N3 Se'
_chemical_formula_sum 'C11 H6 F5 N3 Se'
_chemical_formula_weight 354.14
_chemical_name_systematic '[Se(Tr2)]'
_space_group_crystal_system monoclinic
_space_group_IT_number 14
_space_group_name_Hall '-P 2ybc'
_space_group_name_H-M_alt 'P 1 21/c 1'
_symmetry_space_group_name_Hall '-P 2ybc'
_symmetry_space_group_name_H-M 'P 1 21/c 1'
_atom_sites_solution_hydrogens geom
_atom_sites_solution_primary direct
_atom_sites_solution_secondary difmap
_audit_update_record
;
2014-09-17 deposited with the CCDC.
2015-01-02 downloaded from the CCDC.
;
_cell_angle_alpha 90.0000
_cell_angle_beta 90.357(5)
_cell_angle_gamma 90.0000
_cell_formula_units_Z 4
_cell_length_a 9.3746(16)
_cell_length_b 15.527(3)
_cell_length_c 8.3524(14)
_cell_measurement_reflns_used 2746
_cell_measurement_temperature 173
_cell_measurement_theta_max 25.35
_cell_measurement_theta_min 2.17
_cell_volume 1215.7(4)
_computing_cell_refinement 'CrystalClear-SM Expert 2.1 b29'
_computing_data_collection 'CrystalClear-SM Expert 2.1 b29 (Rigaku, 2013)'
_computing_data_reduction 'CrystalClear-SM Expert 2.1 b29'
_computing_molecular_graphics 'CrystalStructure 4.1'
_computing_publication_material 'CrystalStructure 4.1 (Rigaku, 2014)'
_computing_structure_refinement 'SHELXL2013 (Sheldrick, 2008)'
_computing_structure_solution 'DIRDIF99-PATTY (Gould, et al., 1999)'
_diffrn_ambient_temperature 173
_diffrn_detector_area_resol_mean 5.811
_diffrn_measured_fraction_theta_full 0.997
_diffrn_measured_fraction_theta_max 0.994
_diffrn_measurement_device_type 'Rigaku XtaLAB P200'
_diffrn_measurement_method \w
_diffrn_radiation_type 'Mo K\a'
_diffrn_radiation_wavelength 0.71075
_diffrn_reflns_av_R_equivalents 0.0864
_diffrn_reflns_Laue_measured_fraction_full 0.997
_diffrn_reflns_Laue_measured_fraction_max 0.994
_diffrn_reflns_limit_h_max 11
_diffrn_reflns_limit_h_min -11
_diffrn_reflns_limit_k_max 18
_diffrn_reflns_limit_k_min -18
_diffrn_reflns_limit_l_max 10
_diffrn_reflns_limit_l_min -10
_diffrn_reflns_number 14536
_diffrn_reflns_point_group_measured_fraction_full 0.997
_diffrn_reflns_point_group_measured_fraction_max 0.994
_diffrn_reflns_theta_full 25.242
_diffrn_reflns_theta_max 25.407
_diffrn_reflns_theta_min 2.173
_diffrn_standards_number 0
_exptl_absorpt_coefficient_mu 3.145
_exptl_absorpt_correction_T_max 0.910
_exptl_absorpt_correction_T_min 0.621
_exptl_absorpt_correction_type multi-scan
_exptl_absorpt_process_details 'REQAB (Rigaku, 1998)'
_exptl_crystal_colour colorless
_exptl_crystal_density_diffrn 1.935
_exptl_crystal_density_method 'not measured'
_exptl_crystal_description prism
_exptl_crystal_F_000 688.00
_exptl_crystal_recrystallization_method 'Re-crystallisation from solvent: acetone, hexane'
_exptl_crystal_size_max 0.210
_exptl_crystal_size_mid 0.120
_exptl_crystal_size_min 0.030
_refine_diff_density_max 1.30
_refine_diff_density_min -0.30
_refine_ls_extinction_method none
_refine_ls_goodness_of_fit_ref 0.958
_refine_ls_hydrogen_treatment constr
_refine_ls_number_parameters 181
_refine_ls_number_reflns 2221
_refine_ls_number_restraints 0
_refine_ls_R_factor_all 0.0679
_refine_ls_R_factor_gt 0.0480
_refine_ls_shift/su_max 0.000
_refine_ls_structure_factor_coef Fsqd
_refine_ls_weighting_details 'w = 1/[\s^2^(Fo^2^)+(0.0749P)^2^+0.0000P] where P=(Fo^2^+2Fc^2^)/3'
_refine_ls_weighting_scheme calc
_refine_ls_wR_factor_gt 0.1104
_refine_ls_wR_factor_ref 0.1182
_reflns_number_gt 1606
_reflns_number_total 2221
_reflns_threshold_expression F^2^>2.0\s(F^2^)
_cod_data_source_file c4sc03264k2.cif
_cod_data_source_block '[Se(Tr2)]'
_cod_depositor_comments 'Adding full bibliography for 1518501--1518512.cif.'
_cod_original_cell_volume 1215.7(3)
_cod_database_code 1518509

loop_
_symmetry_equiv_pos_site_id
_space_group_symop_operation_xyz
1 +X,+Y,+Z
2 -X,1/2+Y,1/2-Z
3 -X,-Y,-Z
4 +X,1/2-Y,1/2+Z

loop_
_atom_site_label
_atom_site_type_symbol
_atom_site_fract_x
_atom_site_fract_y
_atom_site_fract_z
_atom_site_U_iso_or_equiv
_atom_site_adp_type
_atom_site_occupancy
_atom_site_site_symmetry_multiplicity
_atom_site_calc_flag
_atom_site_refinement_flags
Se1 Se 0.03999(5) 0.17604(3) 0.25566(5) 0.0497(2) Uani 1 4 d .
F1 F 0.3960(3) -0.00427(16) 0.2066(4) 0.0579(7) Uani 1 4 d .
F2 F 0.6213(3) 0.02939(17) 0.4040(3) 0.0576(7) Uani 1 4 d .
F3 F 0.7136(3) 0.19326(18) 0.4387(3) 0.0561(7) Uani 1 4 d .
F4 F 0.5887(3) 0.32245(16) 0.2748(3) 0.0597(7) Uani 1 4 d .
F5 F 0.3622(3) 0.28946(16) 0.0793(3) 0.0508(6) Uani 1 4 d .
N2 N 0.2583(4) 0.1242(2) 0.0367(4) 0.0398(8) Uani 1 4 d .
N3 N 0.2825(4) 0.0925(2) -0.1173(4) 0.0451(9) Uani 1 4 d .
N5 N 0.0544(4) 0.1122(2) -0.0661(4) 0.0364(8) Uani 1 4 d .
C1 C 0.1194(5) 0.1363(3) 0.0708(5) 0.0380(9) Uani 1 4 d .
C4 C 0.1539(5) 0.0874(3) -0.1739(5) 0.0405(10) Uani 1 4 d .
C6 C 0.3758(4) 0.1416(3) 0.1388(5) 0.0386(9) Uani 1 4 d .
C7 C 0.4438(5) 0.0758(3) 0.2224(5) 0.0421(10) Uani 1 4 d .
C8 C 0.5578(5) 0.0926(3) 0.3227(5) 0.0437(10) Uani 1 4 d .
C9 C 0.6059(5) 0.1756(3) 0.3369(5) 0.0427(10) Uani 1 4 d .
C10 C 0.5406(5) 0.2420(3) 0.2566(5) 0.0436(10) Uani 1 4 d .
C11 C 0.4254(5) 0.2250(3) 0.1574(5) 0.0406(10) Uani 1 4 d .
C12 C 0.0843(5) 0.0602(3) -0.3273(5) 0.0496(11) Uani 1 4 d .
C13 C -0.0707(5) 0.0881(3) -0.3031(6) 0.0549(13) Uani 1 4 d .
C14 C -0.0925(4) 0.1077(3) -0.1245(5) 0.0437(10) Uani 1 4 d .
H12A H 0.09143 -0.00284 -0.34297 0.0595 Uiso 1 4 calc R
H12B H 0.12718 0.08988 -0.42023 0.0595 Uiso 1 4 calc R
H13A H -0.13613 0.04159 -0.33785 0.0659 Uiso 1 4 calc R
H13B H -0.09142 0.14007 -0.36787 0.0659 Uiso 1 4 calc R
H14A H -0.14299 0.16298 -0.10896 0.0525 Uiso 1 4 calc R
H14B H -0.14618 0.06104 -0.07096 0.0525 Uiso 1 4 calc R

loop_
_atom_site_aniso_label
_atom_site_aniso_U_11
_atom_site_aniso_U_22
_atom_site_aniso_U_33
_atom_site_aniso_U_12
_atom_site_aniso_U_13
_atom_site_aniso_U_23
Se1 0.0565(4) 0.0543(3) 0.0385(3) 0.0041(2) 0.0028(2) -0.0076(2)
F1 0.0594(16) 0.0400(14) 0.0742(19) -0.0013(12) -0.0134(14) -0.0006(12)
F2 0.0567(16) 0.0606(16) 0.0552(16) 0.0096(13) -0.0144(13) 0.0092(13)
F3 0.0437(14) 0.0767(19) 0.0478(15) -0.0034(13) -0.0133(12) -0.0095(13)
F4 0.0638(17) 0.0478(15) 0.0676(18) -0.0122(13) -0.0084(14) -0.0081(13)
F5 0.0614(16) 0.0471(14) 0.0437(14) 0.0034(12) -0.0064(12) 0.0081(12)
N2 0.038(2) 0.049(2) 0.0324(18) -0.0005(17) -0.0062(15) -0.0063(16)
N3 0.045(2) 0.059(2) 0.031(2) 0.0027(17) -0.0031(16) -0.0106(16)
N5 0.0419(19) 0.0366(18) 0.0308(18) 0.0015(15) -0.0040(15) 0.0001(15)
C1 0.050(3) 0.031(2) 0.033(2) 0.0007(18) -0.0080(19) 0.0010(17)
C4 0.049(3) 0.038(2) 0.034(2) 0.0029(19) -0.006(2) 0.0013(18)
C6 0.037(2) 0.045(2) 0.034(2) 0.0032(19) -0.0025(18) -0.0010(19)
C7 0.042(2) 0.040(2) 0.044(3) -0.0036(19) -0.001(2) -0.0037(19)
C8 0.042(2) 0.054(3) 0.035(2) 0.006(2) -0.0053(19) 0.002(2)
C9 0.035(2) 0.061(3) 0.033(2) 0.002(2) -0.0045(18) -0.008(2)
C10 0.046(3) 0.047(3) 0.038(2) -0.008(2) 0.003(2) -0.004(2)
C11 0.046(3) 0.045(3) 0.031(2) 0.0019(19) 0.0006(19) 0.0010(19)
C12 0.057(3) 0.055(3) 0.037(3) 0.000(2) -0.015(2) -0.005(2)
C13 0.058(3) 0.067(3) 0.040(3) 0.004(2) -0.018(2) -0.006(2)
C14 0.039(2) 0.046(2) 0.047(3) 0.0028(19) -0.0077(19) -0.000(2)

loop_
_atom_type_symbol
_atom_type_description
_atom_type_scat_dispersion_real
_atom_type_scat_dispersion_imag
_atom_type_scat_source
C C 0.0033 0.0016
;
International Tables for Crystallography
(Vol. C, Tables 4.2.6.8 and 6.1.1.4)
;
H H 0.0000 0.0000
;
International Tables for Crystallography
(Vol. C, Table 6.1.1.4)
;
F F 0.0171 0.0103
;
International Tables for Crystallography
(Vol. C, Tables 4.2.6.8 and 6.1.1.4)
;
N N 0.0061 0.0033
;
International Tables for Crystallography
(Vol. C, Tables 4.2.6.8 and 6.1.1.4)
;
Se Se -0.0929 2.2259
;
International Tables for Crystallography
(Vol. C, Tables 4.2.6.8 and 6.1.1.4)
;

loop_
_geom_angle_atom_site_label_1
_geom_angle_atom_site_label_2
_geom_angle_atom_site_label_3
_geom_angle
_geom_angle_publ_flag
N3 N2 C1 114.0(3) yes
N3 N2 C6 119.5(3) yes
C1 N2 C6 126.6(3) yes
N2 N3 C4 101.6(3) yes
C1 N5 C4 109.5(3) yes
C1 N5 C14 135.9(3) yes
C4 N5 C14 114.6(3) yes
Se1 C1 N2 128.7(3) yes
Se1 C1 N5 128.9(3) yes
N2 C1 N5 102.4(3) yes
N3 C4 N5 112.6(4) yes
N3 C4 C12 136.9(4) yes
N5 C4 C12 110.5(4) yes
N2 C6 C7 121.1(4) yes
N2 C6 C11 120.3(4) yes
C7 C6 C11 118.6(4) yes
F1 C7 C6 119.0(4) yes
F1 C7 C8 119.9(4) yes
C6 C7 C8 121.2(4) yes
F2 C8 C7 120.8(4) yes
F2 C8 C9 120.2(4) yes
C7 C8 C9 119.0(4) yes
F3 C9 C8 119.5(4) yes
F3 C9 C10 119.2(4) yes
C8 C9 C10 121.3(4) yes
F4 C10 C9 119.9(4) yes
F4 C10 C11 120.5(4) yes
C9 C10 C11 119.6(4) yes
F5 C11 C6 120.0(4) yes
F5 C11 C10 119.6(4) yes
C6 C11 C10 120.4(4) yes
C4 C12 C13 102.5(4) yes
C12 C13 C14 108.4(4) yes
N5 C14 C13 101.7(3) yes
C4 C12 H12A 111.271 no
C4 C12 H12B 111.270 no
C13 C12 H12A 111.266 no
C13 C12 H12B 111.262 no
H12A C12 H12B 109.172 no
C12 C13 H13A 110.006 no
C12 C13 H13B 110.007 no
C14 C13 H13A 110.012 no
C14 C13 H13B 110.009 no
H13A C13 H13B 108.364 no
N5 C14 H14A 111.440 no
N5 C14 H14B 111.433 no
C13 C14 H14A 111.435 no
C13 C14 H14B 111.426 no
H14A C14 H14B 109.274 no

loop_
_geom_bond_atom_site_label_1
_geom_bond_atom_site_label_2
_geom_bond_distance
_geom_bond_publ_flag
Se1 C1 1.826(4) yes
F1 C7 1.328(5) yes
F2 C8 1.332(5) yes
F3 C9 1.344(5) yes
F4 C10 1.336(5) yes
F5 C11 1.332(5) yes
N2 N3 1.397(5) yes
N2 C1 1.348(5) yes
N2 C6 1.415(5) yes
N3 C4 1.295(6) yes
N5 C1 1.346(5) yes
N5 C4 1.356(5) yes
N5 C14 1.459(5) yes
C4 C12 1.496(6) yes
C6 C7 1.390(6) yes
C6 C11 1.385(6) yes
C7 C8 1.379(6) yes
C8 C9 1.370(6) yes
C9 C10 1.372(6) yes
C10 C11 1.383(6) yes
C12 C13 1.530(7) yes
C13 C14 1.537(6) yes
C12 H12A 0.990 no
C12 H12B 0.990 no
C13 H13A 0.990 no
C13 H13B 0.990 no
C14 H14A 0.990 no
C14 H14B 0.990 no

loop_
_geom_contact_atom_site_label_1
_geom_contact_atom_site_label_2
_geom_contact_distance
_geom_contact_publ_flag
_geom_contact_site_symmetry_2
Se1 C6 3.345(4) no .
Se1 C14 3.564(4) no .
F1 F2 2.722(4) no .
F1 N2 2.763(4) no .
F1 N3 3.267(4) no .
F1 C1 3.569(5) no .
F1 C9 3.583(5) no .
F1 C11 3.594(5) no .
F2 F3 2.702(4) no .
F3 F4 2.692(4) no .
F3 C7 3.595(5) no .
F4 F5 2.719(4) no .
F5 N2 2.766(4) no .
F5 N3 3.549(4) no .
F5 C1 3.292(5) no .
F5 C9 3.594(5) no .
N2 C12 3.582(6) no .
N2 C14 3.555(5) no .
N3 C7 3.217(5) no .
N3 C11 3.355(5) no .
N3 C14 3.523(5) no .
N5 C6 3.486(5) no .
C1 C7 3.419(6) no .
C1 C11 3.260(6) no .
C1 C12 3.542(6) no .
C4 C6 3.433(6) no .
C6 C9 2.762(6) no .
C7 C10 2.750(6) no .
C8 C11 2.766(6) no .
Se1 F3 3.440(3) no 1_455
F1 F2 3.281(4) no 3_656
F1 F4 2.699(4) no 2_645
F1 N3 3.398(4) no 3_655
F1 C13 3.417(6) no 3_555
F1 C14 3.334(5) no 3_555
F2 F1 3.281(4) no 3_656
F2 F2 2.936(4) no 3_656
F2 N3 3.187(4) no 3_655
F2 C4 3.388(5) no 3_655
F2 C7 3.578(5) no 3_656
F2 C8 3.416(5) no 3_656
F2 C12 3.160(5) no 3_655
F3 Se1 3.440(3) no 1_655
F3 F4 3.058(4) no 4_555
F3 F5 3.514(4) no 4_555
F3 C10 3.278(5) no 4_555
F3 C11 3.508(5) no 4_555
F3 C13 3.370(6) no 1_656
F4 F1 2.699(4) no 2_655
F4 F3 3.058(4) no 4_554
F4 N3 3.290(5) no 4_555
F4 C13 3.546(6) no 4_655
F4 C14 3.284(5) no 4_655
F5 F3 3.514(4) no 4_554
F5 N3 3.219(4) no 4_555
F5 C4 3.431(5) no 4_555
F5 C8 3.370(5) no 4_554
F5 C9 3.110(5) no 4_554
F5 C10 3.218(5) no 4_554
F5 C11 3.583(5) no 4_554
F5 C12 3.588(5) no 4_555
N3 F1 3.398(4) no 3_655
N3 F2 3.187(4) no 3_655
N3 F4 3.290(5) no 4_554
N3 F5 3.219(4) no 4_554
C4 F2 3.388(5) no 3_655
C4 F5 3.431(5) no 4_554
C7 F2 3.578(5) no 3_656
C8 F2 3.416(5) no 3_656
C8 F5 3.370(5) no 4_555
C9 F5 3.110(5) no 4_555
C9 C11 3.531(6) no 4_555
C10 F3 3.278(5) no 4_554
C10 F5 3.218(5) no 4_555
C10 C11 3.561(6) no 4_555
C11 F3 3.508(5) no 4_554
C11 F5 3.583(5) no 4_555
C11 C9 3.531(6) no 4_554
C11 C10 3.561(6) no 4_554
C12 F2 3.160(5) no 3_655
C12 F5 3.588(5) no 4_554
C13 F1 3.417(6) no 3_555
C13 F3 3.370(6) no 1_454
C13 F4 3.546(6) no 4_454
C14 F1 3.334(5) no 3_555
C14 F4 3.284(5) no 4_454
Se1 H14A 3.4919 no .
N3 H12A 2.9850 no .
N3 H12B 2.9116 no .
N5 H12A 2.9437 no .
N5 H12B 3.0590 no .
N5 H13A 3.0806 no .
N5 H13B 2.8921 no .
C1 H14A 2.9030 no .
C1 H14B 2.9879 no .
C4 H13A 3.1191 no .
C4 H13B 2.9218 no .
C4 H14A 3.0716 no .
C4 H14B 2.9749 no .
C12 H14A 3.2341 no .
C12 H14B 3.0511 no .
C14 H12A 3.0469 no .
C14 H12B 3.2373 no .
H12A H13A 2.2427 no .
H12A H13B 2.8108 no .
H12A H14B 3.3422 no .
H12B H13A 2.6739 no .
H12B H13B 2.2381 no .
H13A H14A 2.6857 no .
H13A H14B 2.2521 no .
H13B H14A 2.2472 no .
H13B H14B 2.8169 no .
Se1 H12A 3.0484 no 3_555
Se1 H12B 3.1239 no 1_556
Se1 H13A 3.5629 no 3_555
Se1 H13B 3.4301 no 1_556
Se1 H13B 3.2739 no 4_555
Se1 H14A 3.2392 no 4_555
F1 H13A 2.7395 no 3_555
F1 H14A 3.5125 no 3_555
F1 H14B 2.7405 no 3_555
F2 H12A 2.7748 no 3_655
F2 H12B 3.0006 no 3_655
F2 H13A 3.1297 no 1_656
F3 H12A 3.5695 no 3_655
F3 H13A 3.3139 no 1_656
F3 H13B 2.5686 no 1_656
F3 H14A 2.6374 no 4_655
F4 H13A 3.4679 no 4_655
F4 H13B 3.2856 no 4_655
F4 H14A 2.7002 no 4_655
F4 H14B 3.3273 no 4_655
F5 H12B 2.8920 no 4_555
N2 H14B 3.0767 no 3_555
N3 H14B 3.1328 no 3_555
N5 H14B 3.0449 no 3_555
C1 H13A 3.5535 no 3_555
C1 H14B 3.0746 no 3_555
C4 H14B 3.0826 no 3_555
C7 H13A 3.5507 no 3_555
C8 H12A 3.5743 no 3_655
C9 H14A 3.4655 no 4_655
C10 H14A 3.4917 no 4_655
C12 H12A 3.3215 no 3_554
C12 H13A 3.2515 no 3_554
C13 H12A 3.2436 no 3_554
H12A Se1 3.0484 no 3_555
H12A F2 2.7748 no 3_655
H12A F3 3.5695 no 3_655
H12A C8 3.5743 no 3_655
H12A C12 3.3215 no 3_554
H12A C13 3.2436 no 3_554
H12A H12A 3.1259 no 3_554
H12A H12B 3.1445 no 3_554
H12A H13A 2.7674 no 3_554
H12A H13B 3.2207 no 3_554
H12B Se1 3.1239 no 1_554
H12B F2 3.0006 no 3_655
H12B F5 2.8920 no 4_554
H12B H12A 3.1445 no 3_554
H12B H13A 2.8738 no 3_554
H13A Se1 3.5629 no 3_555
H13A F1 2.7395 no 3_555
H13A F2 3.1297 no 1_454
H13A F3 3.3139 no 1_454
H13A F4 3.4679 no 4_454
H13A C1 3.5535 no 3_555
H13A C7 3.5507 no 3_555
H13A C12 3.2515 no 3_554
H13A H12A 2.7674 no 3_554
H13A H12B 2.8738 no 3_554
H13B Se1 3.4301 no 1_554
H13B Se1 3.2739 no 4_554
H13B F3 2.5686 no 1_454
H13B F4 3.2856 no 4_454
H13B H12A 3.2207 no 3_554
H14A Se1 3.2392 no 4_554
H14A F1 3.5125 no 3_555
H14A F3 2.6374 no 4_454
H14A F4 2.7002 no 4_454
H14A C9 3.4655 no 4_454
H14A C10 3.4917 no 4_454
H14B F1 2.7405 no 3_555
H14B F4 3.3273 no 4_454
H14B N2 3.0767 no 3_555
H14B N3 3.1328 no 3_555
H14B N5 3.0449 no 3_555
H14B C1 3.0746 no 3_555
H14B C4 3.0826 no 3_555
H14B H14B 3.5312 no 3_555

loop_
_geom_torsion_atom_site_label_1
_geom_torsion_atom_site_label_2
_geom_torsion_atom_site_label_3
_geom_torsion_atom_site_label_4
_geom_torsion
_geom_torsion_publ_flag
N3 N2 C1 Se1 179.8(3) no
N3 N2 C1 N5 -0.5(4) no
C1 N2 N3 C4 0.9(4) no
N3 N2 C6 C7 -80.2(5) no
N3 N2 C6 C11 99.9(4) no
C6 N2 N3 C4 -178.2(3) no
C1 N2 C6 C7 100.8(5) no
C1 N2 C6 C11 -79.1(5) no
C6 N2 C1 Se1 -1.2(6) no
C6 N2 C1 N5 178.5(3) no
N2 N3 C4 N5 -0.9(4) no
N2 N3 C4 C12 -179.9(4) no
C1 N5 C4 N3 0.7(4) no
C1 N5 C4 C12 180.0(3) no
C4 N5 C1 Se1 179.6(3) no
C4 N5 C1 N2 -0.1(4) no
C1 N5 C14 C13 170.5(4) no
C14 N5 C1 Se1 0.6(7) no
C14 N5 C1 N2 -179.1(4) no
C4 N5 C14 C13 -8.4(4) no
C14 N5 C4 N3 179.9(3) no
C14 N5 C4 C12 -0.8(4) no
N3 C4 C12 C13 -171.3(4) no
N5 C4 C12 C13 9.7(4) no
N2 C6 C7 F1 -0.7(6) no
N2 C6 C7 C8 -179.6(3) no
N2 C6 C11 F5 0.1(6) no
N2 C6 C11 C10 -179.7(3) no
C7 C6 C11 F5 -179.8(3) no
C7 C6 C11 C10 0.3(6) no
C11 C6 C7 F1 179.3(3) no
C11 C6 C7 C8 0.3(6) no
F1 C7 C8 F2 0.2(6) no
F1 C7 C8 C9 179.7(3) no
C6 C7 C8 F2 179.1(4) no
C6 C7 C8 C9 -1.3(6) no
F2 C8 C9 F3 -2.9(6) no
F2 C8 C9 C10 -178.8(3) no
C7 C8 C9 F3 177.6(4) no
C7 C8 C9 C10 1.7(6) no
F3 C9 C10 F4 3.1(6) no
F3 C9 C10 C11 -176.9(3) no
C8 C9 C10 F4 179.0(4) no
C8 C9 C10 C11 -1.0(6) no
F4 C10 C11 F5 0.1(6) no
F4 C10 C11 C6 180.0(3) no
C9 C10 C11 F5 -179.9(3) no
C9 C10 C11 C6 0.0(6) no
C4 C12 C13 C14 -14.7(5) no
C12 C13 C14 N5 14.2(5) no
